data_2218024
loop_
_publ_author_name
'P\'erez, Hiram'
'Mascarenhas, Yvonne'
'Est\'evez-Hern\'andez, Osvaldo'
'Santos Jr, Sauli'
'Duque, Julio'

_publ_section_title
;
 1-Benzyl-3-(2-furoyl)thiourea
;
_journal_coeditor_code XU2401
_journal_issue 4
_journal_name_full 'Acta Crystallographica Section E'
_journal_page_first o695
_journal_paper_doi 10.1107/S1600536808006181
_journal_volume 64
_journal_year 2008
_chemical_formula_iupac 'C13 H12 N2 O2 S'
_chemical_formula_moiety 'C13 H12 N2 O2 S'
_chemical_formula_sum 'C13 H12 N2 O2 S'
_chemical_formula_weight 260.31
_chemical_melting_point 402.5
_chemical_name_systematic
;
1-Benzyl-3-(2-furoyl)thiourea
;
_space_group_IT_number 92
_symmetry_cell_setting tetragonal
_symmetry_space_group_name_Hall 'P 4abw 2nw'
_symmetry_space_group_name_H-M 'P 41 21 2'
_audit_creation_method 'WinGX routine CIF_UPDATE'
_cell_angle_alpha 90
_cell_angle_beta 90
_cell_angle_gamma 90
_cell_formula_units_Z 8
_cell_length_a 9.445(3)
_cell_length_b 9.445(3)
_cell_length_c 27.107(6)
_cell_measurement_reflns_used 9761
_cell_measurement_temperature 150(2)
_cell_measurement_theta_max 26.022
_cell_measurement_theta_min 2.91
_cell_volume 2418.2(12)
_computing_cell_refinement 'SCALEPACK (Otwinowski & Minor, 1997)'
_computing_data_collection 'COLLECT (Enraf--Nonius, 2000)'
_computing_data_reduction 'DENZO and SCALEPACK (Otwinowski & Minor, 1997)'
_computing_molecular_graphics 'ORTEP-3 for Windows (Farrugia, 1997)'
_computing_publication_material 'WinGX (Farrugia, 1999)'
_computing_structure_refinement 'SHELXL97 (Sheldrick, 2008)'
_computing_structure_solution 'SHELXS97 (Sheldrick, 2008)'
_diffrn_measured_fraction_theta_full 0.992
_diffrn_measured_fraction_theta_max 0.992
_diffrn_measurement_device '95mm CCD camera on \k-goniostat'
_diffrn_measurement_device_type 'Nonius KappaCCD'
_diffrn_measurement_method \w
_diffrn_radiation_type MoK\a
_diffrn_radiation_wavelength 0.71073
_diffrn_reflns_av_R_equivalents 0.0922
_diffrn_reflns_limit_h_max 9
_diffrn_reflns_limit_h_min -11
_diffrn_reflns_limit_k_max 11
_diffrn_reflns_limit_k_min -8
_diffrn_reflns_limit_l_max 24
_diffrn_reflns_limit_l_min -32
_diffrn_reflns_number 12492
_diffrn_reflns_theta_full 25.0
_diffrn_reflns_theta_max 25.0
_diffrn_reflns_theta_min 3.7
_exptl_absorpt_coefficient_mu 0.262
_exptl_absorpt_correction_type none
_exptl_crystal_colour colourless
_exptl_crystal_density_diffrn 1.43
_exptl_crystal_density_method 'not measured'
_exptl_crystal_description block
_exptl_crystal_F_000 1088
_exptl_crystal_size_max 0.3
_exptl_crystal_size_mid 0.1
_exptl_crystal_size_min 0.08
_refine_diff_density_max 0.165
_refine_diff_density_min -0.193
_refine_ls_abs_structure_details 'Flack (1983), 802 Friedel pairs'
_refine_ls_abs_structure_Flack -0.16(10)
_refine_ls_extinction_method none
_refine_ls_goodness_of_fit_ref 1.056
_refine_ls_hydrogen_treatment constr
_refine_ls_matrix_type full
_refine_ls_number_parameters 163
_refine_ls_number_reflns 2120
_refine_ls_number_restraints 0
_refine_ls_restrained_S_all 1.056
_refine_ls_R_factor_gt 0.0352
_refine_ls_shift/su_max 0
_refine_ls_structure_factor_coef Fsqd
_refine_ls_weighting_details 'calc w=1/[\s^2^(Fo^2^)+(0.0402P)^2^+0.4478P] where P=(Fo^2^+2Fc^2^)/3'
_refine_ls_weighting_scheme calc
_refine_ls_wR_factor_ref 0.0849
_reflns_number_gt 1922
_reflns_number_total 2120
_reflns_threshold_expression I>2\s(I)
_cod_data_source_file xu2401.cif
_cod_data_source_block I
_cod_database_code 2218024
_cod_database_fobs_code 2218024

loop_
_symmetry_equiv_pos_as_xyz
'x, y, z'
'-x, -y, z+1/2'
'x+1/2, -y+1/2, -z+3/4'
'-x+1/2, y+1/2, -z+1/4'
'-y, -x, -z+1/2'
'y, x, -z'
'y+1/2, -x+1/2, z+3/4'
'-y+1/2, x+1/2, z+1/4'

loop_
_atom_site_type_symbol
_atom_site_label
_atom_site_fract_x
_atom_site_fract_y
_atom_site_fract_z
_atom_site_U_iso_or_equiv
_atom_site_adp_type
_atom_site_calc_flag
_atom_site_refinement_flags
_atom_site_occupancy
C C1 0.7270(2) 0.4402(2) 0.16180(8) 0.0311(6) Uani d . 1
H H1A 0.7104 0.3494 0.1791 0.037 Uiso calc R 1
H H1B 0.6351 0.4904 0.1597 0.037 Uiso calc R 1
C C2 0.7259(2) 0.4740(2) 0.07225(7) 0.0251(5) Uani d . 1
C C3 0.8761(2) 0.3236(2) 0.01767(8) 0.0260(5) Uani d . 1
C C4 0.9003(2) 0.2913(2) -0.03448(8) 0.0270(5) Uani d . 1
C C5 0.9858(2) 0.1962(2) -0.05694(8) 0.0316(5) Uani d . 1
H H5 1.0486 0.1313 -0.0415 0.038 Uiso calc R 1
C C6 0.9623(2) 0.2131(2) -0.10836(8) 0.0336(6) Uani d . 1
H H6 1.0069 0.1616 -0.1341 0.04 Uiso calc R 1
C C7 0.8651(2) 0.3157(2) -0.11361(8) 0.0330(6) Uani d . 1
H H7 0.8296 0.3482 -0.1444 0.04 Uiso calc R 1
C C8 0.8284(2) 0.5288(2) 0.19216(8) 0.0272(5) Uani d . 1
C C9 0.9223(2) 0.6243(2) 0.17099(9) 0.0320(5) Uani d . 1
H H9 0.9287 0.6313 0.1361 0.038 Uiso calc R 1
C C10 1.0065(3) 0.7093(3) 0.20046(10) 0.0389(6) Uani d . 1
H H10 1.0706 0.7739 0.1855 0.047 Uiso calc R 1
C C11 0.9987(3) 0.7014(3) 0.25126(10) 0.0388(6) Uani d . 1
H H11 1.0563 0.7606 0.2713 0.047 Uiso calc R 1
C C12 0.9063(3) 0.6063(3) 0.27252(9) 0.0388(6) Uani d . 1
H H12 0.9001 0.6 0.3074 0.047 Uiso calc R 1
C C13 0.8222(2) 0.5198(3) 0.24330(8) 0.0333(6) Uani d . 1
H H13 0.7598 0.4539 0.2584 0.04 Uiso calc R 1
O O1 0.94160(17) 0.26029(17) 0.04999(6) 0.0314(4) Uani d . 1
O O2 0.82422(16) 0.36671(15) -0.06877(5) 0.0309(4) Uani d . 1
N N1 0.7763(2) 0.41033(19) 0.11201(6) 0.0275(4) Uani d . 1
H H1 0.8432 0.3465 0.1081 0.033 Uiso calc R 1
N N2 0.77589(19) 0.42680(19) 0.02701(6) 0.0262(4) Uani d . 1
H H2 0.739 0.4679 0.0009 0.031 Uiso calc R 1
S S1 0.60657(6) 0.60581(6) 0.072955(19) 0.03259(18) Uani d . 1

loop_
_atom_site_aniso_label
_atom_site_aniso_U_11
_atom_site_aniso_U_22
_atom_site_aniso_U_33
_atom_site_aniso_U_12
_atom_site_aniso_U_13
_atom_site_aniso_U_23
C1 0.0337(12) 0.0375(13) 0.0220(11) -0.0027(11) 0.0039(9) 0.0008(10)
C2 0.0253(11) 0.0269(11) 0.0231(11) -0.0052(9) 0.0015(9) -0.0028(9)
C3 0.0227(11) 0.0265(11) 0.0289(12) -0.0054(10) 0.0013(9) -0.0005(9)
C4 0.0289(12) 0.0274(12) 0.0248(11) -0.0019(10) -0.0021(9) 0.0017(9)
C5 0.0310(13) 0.0319(12) 0.0318(12) 0.0041(10) 0.0005(10) -0.0019(10)
C6 0.0396(14) 0.0353(13) 0.0260(12) 0.0033(11) 0.0041(10) -0.0041(10)
C7 0.0411(14) 0.0380(13) 0.0200(11) 0.0024(11) 0.0016(10) -0.0032(10)
C8 0.0304(12) 0.0266(12) 0.0246(11) 0.0077(10) 0.0000(9) -0.0018(9)
C9 0.0354(13) 0.0324(12) 0.0283(12) 0.0043(11) 0.0009(10) 0.0006(11)
C10 0.0381(14) 0.0358(13) 0.0427(15) -0.0012(12) -0.0005(11) -0.0003(11)
C11 0.0399(14) 0.0381(13) 0.0385(14) 0.0034(12) -0.0058(12) -0.0074(12)
C12 0.0451(15) 0.0452(15) 0.0261(12) 0.0097(13) -0.0045(11) -0.0035(11)
C13 0.0376(13) 0.0347(13) 0.0277(13) 0.0048(11) 0.0023(11) 0.0020(10)
O1 0.0327(9) 0.0354(9) 0.0262(8) 0.0035(7) -0.0005(7) 0.0009(7)
O2 0.0354(9) 0.0319(9) 0.0253(8) 0.0060(7) -0.0011(7) -0.0017(7)
N1 0.0303(10) 0.0287(10) 0.0236(9) 0.0027(8) 0.0016(8) -0.0010(8)
N2 0.0288(10) 0.0291(10) 0.0208(9) 0.0010(8) -0.0008(8) -0.0012(8)
S1 0.0371(3) 0.0324(3) 0.0283(3) 0.0066(3) 0.0013(3) -0.0021(2)

loop_
_atom_type_symbol
_atom_type_description
_atom_type_scat_dispersion_real
_atom_type_scat_dispersion_imag
_atom_type_scat_source
C C 0.0033 0.0016 'International Tables Vol C Tables 4.2.6.8 and 6.1.1.4'
H H 0 0 'International Tables Vol C Tables 4.2.6.8 and 6.1.1.4'
O O 0.0106 0.006 'International Tables Vol C Tables 4.2.6.8 and 6.1.1.4'
N N 0.0061 0.0033 'International Tables Vol C Tables 4.2.6.8 and 6.1.1.4'
S S 0.1246 0.1234 'International Tables Vol C Tables 4.2.6.8 and 6.1.1.4'

loop_
_geom_angle_atom_site_label_1
_geom_angle_atom_site_label_2
_geom_angle_atom_site_label_3
_geom_angle
N1 C1 C8 114.11(18)
N1 C1 H1A 108.7
C8 C1 H1A 108.7
N1 C1 H1B 108.7
C8 C1 H1B 108.7
H1A C1 H1B 107.6
N1 C2 N2 116.84(18)
N1 C2 S1 124.70(16)
N2 C2 S1 118.46(15)
O1 C3 N2 123.90(19)
O1 C3 C4 120.59(19)
N2 C3 C4 115.51(18)
C5 C4 O2 110.61(18)
C5 C4 C3 131.8(2)
O2 C4 C3 117.63(18)
C4 C5 C6 105.9(2)
C4 C5 H5 127.1
C6 C5 H5 127.1
C7 C6 C5 107.0(2)
C7 C6 H6 126.5
C5 C6 H6 126.5
C6 C7 O2 110.8(2)
C6 C7 H7 124.6
O2 C7 H7 124.6
C9 C8 C13 118.6(2)
C9 C8 C1 122.5(2)
C13 C8 C1 118.8(2)
C10 C9 C8 120.3(2)
C10 C9 H9 119.8
C8 C9 H9 119.8
C11 C10 C9 120.9(2)
C11 C10 H10 119.6
C9 C10 H10 119.6
C12 C11 C10 119.1(2)
C12 C11 H11 120.5
C10 C11 H11 120.5
C11 C12 C13 120.5(2)
C11 C12 H12 119.8
C13 C12 H12 119.8
C12 C13 C8 120.6(2)
C12 C13 H13 119.7
C8 C13 H13 119.7
C7 O2 C4 105.78(17)
C2 N1 C1 123.51(18)
C2 N1 H1 118.2
C1 N1 H1 118.2
C3 N2 C2 128.43(18)
C3 N2 H2 115.8
C2 N2 H2 115.8

loop_
_geom_bond_atom_site_label_1
_geom_bond_atom_site_label_2
_geom_bond_distance
_geom_bond_publ_flag
C1 N1 1.456(3) ?
C1 C8 1.515(3) ?
C1 H1A 0.99 ?
C1 H1B 0.99 ?
C2 N1 1.323(3) y
C2 N2 1.388(3) y
C2 S1 1.679(2) y
C3 O1 1.228(3) y
C3 N2 1.382(3) y
C3 C4 1.464(3) ?
C4 C5 1.353(3) ?
C4 O2 1.374(2) ?
C5 C6 1.420(3) ?
C5 H5 0.95 ?
C6 C7 1.342(3) ?
C6 H6 0.95 ?
C7 O2 1.363(2) ?
C7 H7 0.95 ?
C8 C9 1.389(3) ?
C8 C13 1.390(3) ?
C9 C10 1.384(3) ?
C9 H9 0.95 ?
C10 C11 1.381(4) ?
C10 H10 0.95 ?
C11 C12 1.379(4) ?
C11 H11 0.95 ?
C12 C13 1.387(4) ?
C12 H12 0.95 ?
C13 H13 0.95 ?
N1 H1 0.88 ?
N2 H2 0.88 ?

loop_
_geom_hbond_atom_site_label_D
_geom_hbond_atom_site_label_H
_geom_hbond_atom_site_label_A
_geom_hbond_site_symmetry_A
_geom_hbond_distance_DH
_geom_hbond_distance_HA
_geom_hbond_distance_DA
_geom_hbond_angle_DHA
_geom_hbond_publ_flag
N1 H1 O1 . 0.88 2.00 2.697(3) 135 y
N2 H2 S1 6_555 0.88 2.70 3.578(2) 174 y
C7 H7 O1 7_564 0.95 2.58 3.423(3) 148 y

loop_
_geom_torsion_atom_site_label_1
_geom_torsion_atom_site_label_2
_geom_torsion_atom_site_label_3
_geom_torsion_atom_site_label_4
_geom_torsion
O1 C3 C4 C5 1.4(4)
N2 C3 C4 C5 -178.1(2)
O1 C3 C4 O2 -179.53(19)
N2 C3 C4 O2 1.0(3)
O2 C4 C5 C6 0.2(3)
C3 C4 C5 C6 179.3(2)
C4 C5 C6 C7 -0.2(3)
C5 C6 C7 O2 0.2(3)
N1 C1 C8 C9 27.7(3)
N1 C1 C8 C13 -155.8(2)
C13 C8 C9 C10 -0.6(3)
C1 C8 C9 C10 175.9(2)
C8 C9 C10 C11 -0.3(4)
C9 C10 C11 C12 0.6(4)
C10 C11 C12 C13 0.0(4)
C11 C12 C13 C8 -0.8(3)
C9 C8 C13 C12 1.1(3)
C1 C8 C13 C12 -175.5(2)
C6 C7 O2 C4 -0.1(2)
C5 C4 O2 C7 -0.1(2)
C3 C4 O2 C7 -179.4(2)
N2 C2 N1 C1 -175.32(19)
S1 C2 N1 C1 4.4(3)
C8 C1 N1 C2 -104.7(2)
O1 C3 N2 C2 -3.1(3)
C4 C3 N2 C2 176.4(2)
N1 C2 N2 C3 -2.3(3)
S1 C2 N2 C3 178.05(17)

loop_
_cod_related_entry_id
_cod_related_entry_database
_cod_related_entry_code
1 ChemSpider 606076
